data_4518374
loop_
_publ_author_name
'Wu, Hongwei'
'Baryshnikov, Glib V.'
'Kuklin, Artem'
'Minaev, Boris F.'
'Wu, Bin'
'Gu, Long'
'Zhu, Liangliang'
'\%Agren, Hans'
'Zhao, Yanli'

_publ_section_title
;
 Multidimensional Structure Conformation of Persulfurated Benzene for
 Highly Efficient Phosphorescence.
;
_journal_name_full 'ACS applied materials &amp; interfaces'
_journal_paper_doi 10.1021/acsami.0c16338
_journal_year 2020
_chemical_formula_sum 'C48 H42 O6 S6'
_chemical_formula_weight 907.17
_space_group_crystal_system trigonal
_space_group_IT_number 148
_space_group_name_Hall '-R 3'
_space_group_name_H-M_alt 'R -3 :H'
_atom_sites_solution_hydrogens geom
_atom_sites_solution_primary dual
_cell_angle_alpha 90
_cell_angle_beta 90
_cell_angle_gamma 120
_cell_formula_units_Z 3
_cell_length_a 20.4084(17)
_cell_length_b 20.4084(17)
_cell_length_c 9.0747(9)
_cell_measurement_reflns_used 6987
_cell_measurement_temperature 100.(2)
_cell_measurement_theta_max 30.9904
_cell_measurement_theta_min 2.5230
_cell_volume 3273.3(5)
_computing_cell_refinement 'SAINT V8.38A (Bruker AXS Inc., 2017)'
_computing_data_collection 'APEX3 (Bruker AXS Inc., 2017)'
_computing_data_reduction 'SAINT V8.38A (Bruker AXS Inc., 2017)'
_computing_publication_material 'APEX3 (Bruker AXS Inc., 2017)'
_computing_structure_refinement 'SHELXL-2016/6 (Sheldrick, 2016)'
_computing_structure_solution 'XS, VERSION 2013/1'
_diffrn_ambient_temperature 100.(2)
_diffrn_detector_area_resol_mean 7.4074
_diffrn_measured_fraction_theta_full 0.997
_diffrn_measured_fraction_theta_max 0.997
_diffrn_measurement_device_type 'Photon II CPADs detector'
_diffrn_measurement_method 'phi and omega scans'
_diffrn_radiation_monochromator 'Multilayer Mirror'
_diffrn_radiation_type MoK\a
_diffrn_radiation_wavelength 0.71073
_diffrn_reflns_av_R_equivalents 0.0651
_diffrn_reflns_av_unetI/netI 0.0399
_diffrn_reflns_limit_h_max 29
_diffrn_reflns_limit_h_min -27
_diffrn_reflns_limit_k_max 28
_diffrn_reflns_limit_k_min -29
_diffrn_reflns_limit_l_max 13
_diffrn_reflns_limit_l_min -12
_diffrn_reflns_number 13352
_diffrn_reflns_theta_full 31.00
_diffrn_reflns_theta_max 31.00
_diffrn_reflns_theta_min 3.46
_diffrn_source 'Incoatec microfocus source'
_diffrn_source_type 'Bruker D8 Quest'
_exptl_absorpt_coefficient_mu 0.363
_exptl_absorpt_correction_T_max 0.94
_exptl_absorpt_correction_T_min 0.51
_exptl_absorpt_correction_type multi-scan
_exptl_absorpt_process_details
;
SADABS-2016/2 - Bruker AXS area detector scaling and absorption correction
;
_exptl_crystal_colour yellow
_exptl_crystal_density_diffrn 1.381
_exptl_crystal_density_method 'not measured'
_exptl_crystal_description block
_exptl_crystal_F_000 1422
_exptl_crystal_size_max 0.240
_exptl_crystal_size_mid 0.200
_exptl_crystal_size_min 0.180
_refine_diff_density_max 0.437
_refine_diff_density_min -0.308
_refine_ls_extinction_method none
_refine_ls_goodness_of_fit_ref 1.060
_refine_ls_hydrogen_treatment constr
_refine_ls_matrix_type full
_refine_ls_number_parameters 92
_refine_ls_number_reflns 2323
_refine_ls_number_restraints 0
_refine_ls_restrained_S_all 1.060
_refine_ls_R_factor_all 0.0430
_refine_ls_R_factor_gt 0.0361
_refine_ls_shift/su_max 0.001
_refine_ls_shift/su_mean 0.000
_refine_ls_structure_factor_coef Fsqd
_refine_ls_weighting_details 'w=1/[\s^2^(Fo^2^)+(0.0431P)^2^+4.0660P] where P=(Fo^2^+2Fc^2^)/3'
_refine_ls_weighting_scheme calc
_refine_ls_wR_factor_gt 0.0937
_refine_ls_wR_factor_ref 0.0996
_reflns_number_gt 2030
_reflns_number_total 2323
_reflns_threshold_expression 'I > 2\s(I)'
_cod_data_source_file am0c16338_si_006.cif
_cod_data_source_block zhao157m
_cod_depositor_comments
;
The following automatic conversions were performed:

data item '_exptl_absorpt_correction_type' value 'Multi-Scan' was
changed to 'multi-scan' in accordance with the
/home/data/users/saulius/crontab/automatic-downloads/rss-feeds/ACS/lib/dictionaries/cif_core.dic
dictionary named 'cif_core.dic' version 2.4.2 last updated on
2011-04-26.

Automatic conversion script
Id: cif_fix_values 7556 2019-12-06 15:28:31Z antanas 
;
_cod_original_cell_volume 3273.3(6)
_cod_original_sg_symbol_H-M 'R -3'
_cod_database_code 4518374

loop_
_space_group_symop_operation_xyz
'x, y, z'
'-y, x-y, z'
'-x+y, -x, z'
'x+2/3, y+1/3, z+1/3'
'-y+2/3, x-y+1/3, z+1/3'
'-x+y+2/3, -x+1/3, z+1/3'
'x+1/3, y+2/3, z+2/3'
'-y+1/3, x-y+2/3, z+2/3'
'-x+y+1/3, -x+2/3, z+2/3'
'-x, -y, -z'
'y, -x+y, -z'
'x-y, x, -z'
'-x+2/3, -y+1/3, -z+1/3'
'y+2/3, -x+y+1/3, -z+1/3'
'x-y+2/3, x+1/3, -z+1/3'
'-x+1/3, -y+2/3, -z+2/3'
'y+1/3, -x+y+2/3, -z+2/3'
'x-y+1/3, x+2/3, -z+2/3'

loop_
_atom_site_type_symbol
_atom_site_label
_atom_site_fract_x
_atom_site_fract_y
_atom_site_fract_z
_atom_site_U_iso_or_equiv
_atom_site_adp_type
_atom_site_calc_flag
_atom_site_refinement_flags_adp
_atom_site_refinement_flags_occupancy
_atom_site_refinement_flags_posn
_atom_site_occupancy
_atom_site_disorder_assembly
_atom_site_disorder_group
C C1 0.25791(6) 0.65132(7) 1.16581(13) 0.0162(2) Uani d . . . 1 . .
C C2 0.15689(6) 0.67569(7) 1.00564(13) 0.0174(2) Uani d . . . 1 . .
C C3 0.20030(7) 0.68670(7) 0.88065(14) 0.0202(2) Uani d . . . 1 . .
H H3 0.238612 0.673208 0.881932 0.024 Uiso calc U . R 1 . .
C C4 0.18833(7) 0.71737(7) 0.75312(14) 0.0209(2) Uani d . . . 1 . .
H H4 0.219055 0.725799 0.668645 0.025 Uiso calc U . R 1 . .
C C5 0.13107(7) 0.73555(7) 0.75039(14) 0.0205(2) Uani d . . . 1 . .
C C6 0.08779(7) 0.72486(7) 0.87611(15) 0.0229(3) Uani d . . . 1 . .
H H6 0.049005 0.737687 0.874573 0.027 Uiso calc U . R 1 . .
C C7 0.10075(7) 0.69578(7) 1.00307(15) 0.0203(2) Uani d . . . 1 . .
H H7 0.071437 0.689416 1.088806 0.024 Uiso calc U . R 1 . .
C C8 0.15805(9) 0.77859(11) 0.50227(18) 0.0385(4) Uani d . . . 1 . .
H H8A 0.21072 0.815526 0.52617 0.058 Uiso calc U . R 1 . .
H H8B 0.139821 0.799209 0.425271 0.058 Uiso calc U . R 1 . .
H H8C 0.154973 0.731738 0.46702 0.058 Uiso calc U . R 1 . .
O O1 0.11249(6) 0.76303(6) 0.63064(11) 0.0280(2) Uani d . . . 1 . .
S S1 0.16258(2) 0.63000(2) 1.16730(3) 0.01968(10) Uani d . . . 1 . .

loop_
_atom_site_aniso_label
_atom_site_aniso_U_11
_atom_site_aniso_U_22
_atom_site_aniso_U_33
_atom_site_aniso_U_12
_atom_site_aniso_U_13
_atom_site_aniso_U_23
C1 0.0142(5) 0.0166(5) 0.0176(5) 0.0076(4) 0.0001(4) 0.0006(4)
C2 0.0141(5) 0.0155(5) 0.0223(6) 0.0072(4) -0.0024(4) -0.0008(4)
C3 0.0173(5) 0.0222(6) 0.0237(6) 0.0120(4) -0.0002(4) 0.0002(4)
C4 0.0184(5) 0.0226(6) 0.0225(6) 0.0107(5) 0.0010(4) 0.0010(4)
C5 0.0162(5) 0.0184(5) 0.0250(6) 0.0073(4) -0.0024(4) 0.0025(4)
C6 0.0167(5) 0.0249(6) 0.0297(7) 0.0124(5) -0.0007(4) 0.0022(5)
C7 0.0165(5) 0.0211(5) 0.0247(6) 0.0104(4) 0.0005(4) 0.0000(4)
C8 0.0301(7) 0.0575(10) 0.0326(8) 0.0255(7) 0.0080(6) 0.0220(7)
O1 0.0222(5) 0.0360(5) 0.0288(5) 0.0168(4) 0.0015(4) 0.0116(4)
S1 0.01390(15) 0.02224(16) 0.02335(18) 0.00937(11) 0.00195(10) 0.00462(10)

loop_
_atom_type_symbol
_atom_type_description
_atom_type_scat_dispersion_real
_atom_type_scat_dispersion_imag
_atom_type_scat_source
C C 0.0033 0.0016 'International Tables Vol C Tables 4.2.6.8 and 6.1.1.4'
H H 0.0000 0.0000 'International Tables Vol C Tables 4.2.6.8 and 6.1.1.4'
O O 0.0106 0.0060 'International Tables Vol C Tables 4.2.6.8 and 6.1.1.4'
S S 0.1246 0.1234 'International Tables Vol C Tables 4.2.6.8 and 6.1.1.4'

loop_
_geom_angle_atom_site_label_1
_geom_angle_atom_site_label_2
_geom_angle_atom_site_label_3
_geom_angle_site_symmetry_1
_geom_angle_site_symmetry_3
_geom_angle
_geom_angle_publ_flag
C1 C1 C1 15_557 14_457 119.993(5) ?
C1 C1 S1 15_557 . 118.79(9) ?
C1 C1 S1 14_457 . 121.19(9) ?
C3 C2 C7 . . 119.35(11) ?
C3 C2 S1 . . 123.89(9) ?
C7 C2 S1 . . 116.57(9) ?
C2 C3 C4 . . 120.70(11) ?
C5 C4 C3 . . 119.56(12) ?
O1 C5 C6 . . 115.69(11) ?
O1 C5 C4 . . 124.62(12) ?
C6 C5 C4 . . 119.68(11) ?
C7 C6 C5 . . 120.56(11) ?
C6 C7 C2 . . 120.11(12) ?
C5 O1 C8 . . 117.38(11) ?
C1 S1 C2 . . 102.56(5) ?

loop_
_geom_bond_atom_site_label_1
_geom_bond_atom_site_label_2
_geom_bond_site_symmetry_2
_geom_bond_distance
_geom_bond_publ_flag
C1 C1 15_557 1.4090(11) ?
C1 C1 14_457 1.4091(11) ?
C1 S1 . 1.7687(12) ?
C2 C3 . 1.3868(17) ?
C2 C7 . 1.3967(16) ?
C2 S1 . 1.7729(12) ?
C3 C4 . 1.3940(17) ?
C4 C5 . 1.3921(17) ?
C5 O1 . 1.3607(15) ?
C5 C6 . 1.3916(18) ?
C6 C7 . 1.3809(18) ?
C8 O1 . 1.4238(18) ?
